data_7129493
loop_
_publ_author_name
'Devillard, Marc'
'Cordier, Marie'
'Roisnel, Thierry'
'Dinoi, Chiara'
'Del Rosal, Iker'
'Alcaraz, Gilles'

_publ_section_title
;
 Hydroboration of vinyl halides with mesitylborane: a direct access to
 (mesityl)(alkyl)haloboranes.
;
_journal_issue 10
_journal_name_full 'Chemical communications (Cambridge, England)'
_journal_page_first 1589
_journal_page_last 1592
_journal_paper_doi 10.1039/d1cc06365k
_journal_volume 58
_journal_year 2022
_chemical_compound_source 'synthesis as described'
_chemical_formula_moiety 'C27 H32 B N'
_chemical_formula_sum 'C27 H32 B N'
_chemical_formula_weight 381.34
_space_group_crystal_system monoclinic
_space_group_IT_number 14
_space_group_name_Hall '-P 2yn'
_space_group_name_H-M_alt 'P 1 21/n 1'
_atom_sites_solution_hydrogens geom
_audit_update_record
;
2021-11-09 deposited with the CCDC.	2022-01-04 downloaded from the CCDC.
;
_cell_angle_alpha 90
_cell_angle_beta 90.335(4)
_cell_angle_gamma 90
_cell_formula_units_Z 4
_cell_length_a 11.5003(11)
_cell_length_b 10.5542(10)
_cell_length_c 18.008(2)
_cell_measurement_reflns_used 2026
_cell_measurement_temperature 150
_cell_measurement_theta_max 21.7442
_cell_measurement_theta_min 2.2367
_cell_measurement_wavelength 0.710730
_cell_volume 2185.7(4)
_computing_cell_refinement 'Bruker APEX2 (Bruker, 2014)'
_computing_data_collection 'Bruker APEX2 (Bruker, 2014)'
_computing_data_reduction 'Bruker APEX2 (Bruker, 2014)'
_computing_molecular_graphics 'SXGRAPH (Farrugia, 1999), Mercury (CSD, 2016)'
_computing_publication_material 'CRYSCALC (T. Roisnel, local program, 2018)'
_computing_structure_refinement 'SHELXL-2018_3 (Sheldrick, 2018)'
_computing_structure_solution 'SHELXT (G. Sheldrick, 2015)'
_diffrn_ambient_temperature 150
_diffrn_detector CCD-LDI-APEX2
_diffrn_measured_fraction_theta_full 0.993
_diffrn_measured_fraction_theta_max 0.984
_diffrn_measurement_device_type 'APEXII Bruker-AXS'
_diffrn_measurement_method 'CCD rotation images, thin slices'
_diffrn_radiation_monochromator graphite
_diffrn_radiation_probe x-ray
_diffrn_radiation_source 'fine-focus sealed tube'
_diffrn_radiation_type MoK\a
_diffrn_radiation_wavelength 0.71073
_diffrn_reflns_av_R_equivalents 0.0468
_diffrn_reflns_av_unetI/netI 0.0740
_diffrn_reflns_limit_h_max 14
_diffrn_reflns_limit_h_min -11
_diffrn_reflns_limit_k_max 13
_diffrn_reflns_limit_k_min -12
_diffrn_reflns_limit_l_max 23
_diffrn_reflns_limit_l_min -23
_diffrn_reflns_number 14353
_diffrn_reflns_theta_full 25.242
_diffrn_reflns_theta_max 27.529
_diffrn_reflns_theta_min 2.619
_exptl_absorpt_coefficient_mu 0.065
_exptl_absorpt_correction_T_max 0.988
_exptl_absorpt_correction_T_min 0.834
_exptl_absorpt_correction_type multi-scan
_exptl_absorpt_process_details
;
  [Sheldrick, G.M. (2014). SADABS Bruker AXS Inc., Madison, Wisconsin, USA]
;
_exptl_crystal_colour colourless
_exptl_crystal_density_diffrn 1.159
_exptl_crystal_description prism
_exptl_crystal_F_000 824
_exptl_crystal_size_max 0.480
_exptl_crystal_size_mid 0.270
_exptl_crystal_size_min 0.180
_refine_diff_density_max 0.358
_refine_diff_density_min -0.438
_refine_diff_density_rms 0.052
_refine_ls_extinction_method none
_refine_ls_goodness_of_fit_ref 1.029
_refine_ls_hydrogen_treatment constr
_refine_ls_matrix_type full
_refine_ls_number_parameters 274
_refine_ls_number_reflns 4940
_refine_ls_number_restraints 169
_refine_ls_restrained_S_all 1.019
_refine_ls_R_factor_all 0.1222
_refine_ls_R_factor_gt 0.0650
_refine_ls_shift/su_max 0.010
_refine_ls_shift/su_mean 0.001
_refine_ls_structure_factor_coef Fsqd
_refine_ls_weighting_details 'w=1/[\s^2^(Fo^2^)+(0.0623P)^2^+0.9129P] where P=(Fo^2^+2Fc^2^)/3'
_refine_ls_weighting_scheme calc
_refine_ls_wR_factor_gt 0.1395
_refine_ls_wR_factor_ref 0.1703
_reflns_Friedel_coverage 0.000
_reflns_number_gt 2888
_reflns_number_total 4940
_reflns_threshold_expression >2sigma(I)
_cod_data_source_file d1cc06365k2.cif
_cod_data_source_block MD388
_cod_depositor_comments 'Adding full bibliography for 7129491--7129494.cif.'
_cod_original_sg_symbol_H-M 'P 21/n'
_cod_database_code 7129493

loop_
_space_group_symop_operation_xyz
'x, y, z'
'-x+1/2, y+1/2, -z+1/2'
'-x, -y, -z'
'x-1/2, -y-1/2, z-1/2'

loop_
_atom_site_label
_atom_site_type_symbol
_atom_site_fract_x
_atom_site_fract_y
_atom_site_fract_z
_atom_site_U_iso_or_equiv
_atom_site_adp_type
_atom_site_occupancy
_atom_site_site_symmetry_order
_atom_site_calc_flag
_atom_site_refinement_flags_posn
_atom_site_refinement_flags_adp
_atom_site_refinement_flags_occupancy
_atom_site_disorder_assembly
_atom_site_disorder_group
N1 N 0.55711(15) 0.44857(16) 0.33018(10) 0.0258(4) Uani 1 1 d . . . . .
C1 C 0.54093(19) 0.3726(2) 0.38893(13) 0.0301(5) Uani 1 1 d . . . . .
H1 H 0.512006 0.407549 0.433783 0.036 Uiso 1 1 calc R U . . .
C2 C 0.5652(2) 0.2457(2) 0.38567(14) 0.0374(6) Uani 1 1 d . . . . .
H2 H 0.553203 0.193286 0.427828 0.045 Uiso 1 1 calc R U . . .
C3 C 0.6075(2) 0.1943(2) 0.32006(15) 0.0414(7) Uani 1 1 d . . . . .
H3 H 0.626086 0.106740 0.317191 0.050 Uiso 1 1 calc R U . . .
C4 C 0.6222(2) 0.2716(2) 0.25940(15) 0.0374(6) Uani 1 1 d . . . . .
H4 H 0.650495 0.237839 0.214084 0.045 Uiso 1 1 calc R U . . .
C5 C 0.59529(19) 0.3991(2) 0.26488(13) 0.0292(5) Uani 1 1 d . . . . .
C6 C 0.60363(19) 0.4987(2) 0.20897(13) 0.0294(5) Uani 1 1 d . . . . .
C7 C 0.6351(2) 0.4824(2) 0.13525(14) 0.0404(7) Uani 1 1 d . . . . .
H7 H 0.658407 0.401787 0.117189 0.048 Uiso 1 1 calc R U . . .
C8 C 0.6316(2) 0.5870(2) 0.08875(14) 0.0436(7) Uani 1 1 d . . . . .
H8 H 0.651712 0.578686 0.037891 0.052 Uiso 1 1 calc R U . . .
C9 C 0.5988(2) 0.7035(2) 0.11670(14) 0.0390(6) Uani 1 1 d . . . . .
H9 H 0.596122 0.774582 0.084385 0.047 Uiso 1 1 calc R U . . .
C10 C 0.5698(2) 0.7191(2) 0.19071(13) 0.0323(6) Uani 1 1 d . . . . .
H10 H 0.549144 0.800669 0.208652 0.039 Uiso 1 1 calc R U . . .
C11 C 0.57068(18) 0.6159(2) 0.23898(13) 0.0268(5) Uani 1 1 d . . . . .
C12 C 0.61048(18) 0.67771(19) 0.38601(12) 0.0236(5) Uani 1 1 d . . . . .
C13 C 0.57660(18) 0.7983(2) 0.41377(12) 0.0266(5) Uani 1 1 d . . . . .
C14 C 0.63456(19) 0.8543(2) 0.47310(12) 0.0310(5) Uani 1 1 d . . . . .
H14 H 0.607875 0.934074 0.490543 0.037 Uiso 1 1 calc R U . . .
C15 C 0.7291(2) 0.7995(2) 0.50790(13) 0.0331(6) Uani 1 1 d . . . . .
C16 C 0.7713(2) 0.6898(2) 0.47557(13) 0.0322(6) Uani 1 1 d . . . . .
H16 H 0.840430 0.653118 0.495153 0.039 Uiso 1 1 calc R U . . .
C17 C 0.71652(19) 0.6307(2) 0.41534(13) 0.0282(5) Uani 1 1 d . . . . .
C18 C 0.4805(2) 0.8760(2) 0.37865(14) 0.0350(6) Uani 1 1 d . . . . .
H18A H 0.405031 0.845873 0.396456 0.052 Uiso 1 1 calc R U . . .
H18B H 0.483679 0.867312 0.324521 0.052 Uiso 1 1 calc R U . . .
H18C H 0.490440 0.965331 0.392212 0.052 Uiso 1 1 calc R U . . .
C19 C 0.7867(3) 0.8589(3) 0.57463(16) 0.0540(8) Uani 1 1 d . . . . .
H19A H 0.748419 0.939488 0.586053 0.081 Uiso 1 1 calc R U . . .
H19B H 0.868969 0.874197 0.563995 0.081 Uiso 1 1 calc R U . . .
H19C H 0.780125 0.801710 0.617269 0.081 Uiso 1 1 calc R U . . .
C20 C 0.7821(2) 0.5205(2) 0.38192(16) 0.0397(6) Uani 1 1 d . . . . .
H20A H 0.751067 0.440792 0.401533 0.060 Uiso 1 1 calc R U . . .
H20B H 0.864736 0.527403 0.394789 0.060 Uiso 1 1 calc R U . . .
H20C H 0.772847 0.521793 0.327788 0.060 Uiso 1 1 calc R U . . .
C21 C 0.3878(7) 0.6151(17) 0.3301(7) 0.0314(4) Uani 0.394(3) 1 d D U P A 1
H21 H 0.366575 0.700979 0.310862 0.038 Uiso 0.394(3) 1 calc R U P A 1
C22 C 0.3283(6) 0.5156(9) 0.2793(5) 0.0314(4) Uani 0.394(3) 1 d D U P A 1
H22A H 0.372742 0.510485 0.232477 0.038 Uiso 0.394(3) 1 calc R U P A 1
H22B H 0.334233 0.431911 0.303878 0.038 Uiso 0.394(3) 1 calc R U P A 1
C23 C 0.2013(6) 0.5388(7) 0.2597(3) 0.0314(4) Uani 0.394(3) 1 d D U P A 1
H23A H 0.198002 0.612461 0.225727 0.038 Uiso 0.394(3) 1 calc R U P A 1
H23B H 0.173044 0.464378 0.231440 0.038 Uiso 0.394(3) 1 calc R U P A 1
C24 C 0.1184(5) 0.5624(6) 0.3206(3) 0.0314(4) Uani 0.394(3) 1 d D U P A 1
H24A H 0.118578 0.486999 0.353359 0.038 Uiso 0.394(3) 1 calc R U P A 1
H24B H 0.039598 0.569156 0.298583 0.038 Uiso 0.394(3) 1 calc R U P A 1
C25 C 0.1383(5) 0.6776(5) 0.3686(3) 0.0314(4) Uani 0.394(3) 1 d D U P A 1
H25A H 0.156698 0.749036 0.335089 0.038 Uiso 0.394(3) 1 calc R U P A 1
H25B H 0.063342 0.698053 0.392627 0.038 Uiso 0.394(3) 1 calc R U P A 1
C26 C 0.2270(7) 0.6759(8) 0.4268(4) 0.0314(4) Uani 0.394(3) 1 d D U P A 1
H26A H 0.192060 0.637923 0.471725 0.038 Uiso 0.394(3) 1 calc R U P A 1
H26B H 0.246593 0.764876 0.439069 0.038 Uiso 0.394(3) 1 calc R U P A 1
C27 C 0.3418(8) 0.6050(16) 0.4109(6) 0.0314(4) Uani 0.394(3) 1 d D U P A 1
H27A H 0.330476 0.514280 0.422717 0.038 Uiso 0.394(3) 1 calc R U P A 1
H27B H 0.402492 0.637965 0.444978 0.038 Uiso 0.394(3) 1 calc R U P A 1
C21B C 0.3872(7) 0.6128(14) 0.3327(5) 0.0314(4) Uani 0.334(3) 1 d D U P A 2
H21B H 0.369393 0.703736 0.321933 0.038 Uiso 0.334(3) 1 calc R U P A 2
C22B C 0.3148(6) 0.5366(9) 0.2751(5) 0.0314(4) Uani 0.334(3) 1 d D U P A 2
H22C H 0.349025 0.550198 0.225384 0.038 Uiso 0.334(3) 1 calc R U P A 2
H22D H 0.322497 0.445337 0.286849 0.038 Uiso 0.334(3) 1 calc R U P A 2
C23B C 0.1858(5) 0.5690(8) 0.2709(3) 0.0314(4) Uani 0.334(3) 1 d D U P A 2
H23C H 0.179152 0.661641 0.263342 0.038 Uiso 0.334(3) 1 calc R U P A 2
H23D H 0.153462 0.527792 0.225902 0.038 Uiso 0.334(3) 1 calc R U P A 2
C24B C 0.1107(6) 0.5347(7) 0.3340(4) 0.0314(4) Uani 0.334(3) 1 d D U P A 2
H24C H 0.128363 0.445755 0.347423 0.038 Uiso 0.334(3) 1 calc R U P A 2
H24D H 0.029170 0.536585 0.315992 0.038 Uiso 0.334(3) 1 calc R U P A 2
C25B C 0.1165(5) 0.6120(7) 0.4040(4) 0.0314(4) Uani 0.334(3) 1 d D U P A 2
H25C H 0.066567 0.687267 0.396198 0.038 Uiso 0.334(3) 1 calc R U P A 2
H25D H 0.079783 0.561091 0.443652 0.038 Uiso 0.334(3) 1 calc R U P A 2
C26B C 0.2271(6) 0.6574(9) 0.4334(5) 0.0314(4) Uani 0.334(3) 1 d D U P A 2
H26C H 0.221624 0.656259 0.488250 0.038 Uiso 0.334(3) 1 calc R U P A 2
H26D H 0.235060 0.747228 0.418385 0.038 Uiso 0.334(3) 1 calc R U P A 2
C27B C 0.3408(7) 0.5893(14) 0.4123(5) 0.0314(4) Uani 0.334(3) 1 d D U P A 2
H27C H 0.328758 0.497076 0.418561 0.038 Uiso 0.334(3) 1 calc R U P A 2
H27D H 0.401954 0.615287 0.448122 0.038 Uiso 0.334(3) 1 calc R U P A 2
C21C C 0.3875(8) 0.6075(14) 0.3297(7) 0.0314(4) Uani 0.272(3) 1 d D U P A 3
H21C H 0.364056 0.685549 0.301909 0.038 Uiso 0.272(3) 1 calc R U P A 3
C22C C 0.3301(7) 0.4951(11) 0.2878(6) 0.0314(4) Uani 0.272(3) 1 d D U P A 3
H22E H 0.367338 0.487841 0.238519 0.038 Uiso 0.272(3) 1 calc R U P A 3
H22F H 0.347908 0.416411 0.315483 0.038 Uiso 0.272(3) 1 calc R U P A 3
C23C C 0.1995(7) 0.5017(9) 0.2759(4) 0.0314(4) Uani 0.272(3) 1 d D U P A 3
H23E H 0.183535 0.573332 0.241873 0.038 Uiso 0.272(3) 1 calc R U P A 3
H23F H 0.175519 0.423373 0.249737 0.038 Uiso 0.272(3) 1 calc R U P A 3
C24C C 0.1232(7) 0.5165(8) 0.3409(5) 0.0314(4) Uani 0.272(3) 1 d D U P A 3
H24E H 0.147908 0.453734 0.378624 0.038 Uiso 0.272(3) 1 calc R U P A 3
H24F H 0.043270 0.493492 0.325209 0.038 Uiso 0.272(3) 1 calc R U P A 3
C25C C 0.1174(6) 0.6440(8) 0.3783(5) 0.0314(4) Uani 0.272(3) 1 d D U P A 3
H25E H 0.089305 0.705614 0.340853 0.038 Uiso 0.272(3) 1 calc R U P A 3
H25F H 0.056852 0.638552 0.417046 0.038 Uiso 0.272(3) 1 calc R U P A 3
C26C C 0.2208(7) 0.6982(9) 0.4130(5) 0.0314(4) Uani 0.272(3) 1 d D U P A 3
H26E H 0.203492 0.712845 0.466118 0.038 Uiso 0.272(3) 1 calc R U P A 3
H26F H 0.234722 0.782174 0.390194 0.038 Uiso 0.272(3) 1 calc R U P A 3
C27C C 0.3352(8) 0.6215(14) 0.4086(6) 0.0314(4) Uani 0.272(3) 1 d D U P A 3
H27E H 0.320864 0.535708 0.428784 0.038 Uiso 0.272(3) 1 calc R U P A 3
H27F H 0.393857 0.662735 0.440993 0.038 Uiso 0.272(3) 1 calc R U P A 3
B1 B 0.5310(2) 0.6005(2) 0.32439(14) 0.0251(6) Uani 1 1 d . . . . .

loop_
_atom_site_aniso_label
_atom_site_aniso_U_11
_atom_site_aniso_U_22
_atom_site_aniso_U_33
_atom_site_aniso_U_23
_atom_site_aniso_U_13
_atom_site_aniso_U_12
N1 0.0234(10) 0.0263(10) 0.0277(10) -0.0013(8) 0.0036(8) -0.0020(8)
C1 0.0277(12) 0.0328(13) 0.0298(13) 0.0013(10) 0.0029(10) -0.0030(10)
C2 0.0404(15) 0.0287(13) 0.0432(15) 0.0054(11) 0.0054(12) -0.0029(11)
C3 0.0427(15) 0.0255(13) 0.0560(18) -0.0014(12) 0.0059(13) -0.0015(11)
C4 0.0379(14) 0.0287(13) 0.0457(15) -0.0065(11) 0.0118(12) -0.0014(11)
C5 0.0252(12) 0.0285(12) 0.0340(13) -0.0050(10) 0.0068(10) -0.0040(10)
C6 0.0278(12) 0.0303(12) 0.0303(13) -0.0039(10) 0.0082(10) -0.0045(10)
C7 0.0465(16) 0.0379(14) 0.0370(15) -0.0087(11) 0.0175(12) -0.0090(12)
C8 0.0540(17) 0.0473(16) 0.0297(14) -0.0054(12) 0.0158(12) -0.0141(13)
C9 0.0445(15) 0.0425(15) 0.0301(13) 0.0062(11) 0.0045(11) -0.0121(12)
C10 0.0319(13) 0.0310(13) 0.0342(14) 0.0013(10) 0.0035(11) -0.0036(10)
C11 0.0217(11) 0.0314(12) 0.0272(12) -0.0019(9) 0.0025(9) -0.0045(9)
C12 0.0211(11) 0.0231(11) 0.0265(12) 0.0034(9) 0.0036(9) 0.0004(9)
C13 0.0247(12) 0.0297(12) 0.0256(12) 0.0005(9) 0.0034(9) -0.0006(10)
C14 0.0322(13) 0.0339(13) 0.0271(12) -0.0041(10) 0.0056(10) -0.0008(11)
C15 0.0332(14) 0.0417(14) 0.0245(12) 0.0012(10) 0.0002(10) -0.0096(11)
C16 0.0238(12) 0.0374(14) 0.0354(14) 0.0111(11) -0.0038(10) -0.0025(10)
C17 0.0246(12) 0.0263(12) 0.0340(13) 0.0065(10) 0.0044(10) -0.0014(10)
C18 0.0348(14) 0.0289(13) 0.0413(15) -0.0040(10) -0.0034(11) 0.0070(10)
C19 0.0555(18) 0.068(2) 0.0386(16) -0.0069(14) -0.0126(14) -0.0083(15)
C20 0.0221(12) 0.0318(13) 0.0653(19) 0.0002(12) 0.0020(12) 0.0026(10)
C21 0.0277(5) 0.0355(7) 0.0310(6) 0.0008(5) 0.0010(4) 0.0000(5)
C22 0.0277(5) 0.0355(7) 0.0310(6) 0.0008(5) 0.0010(4) 0.0000(5)
C23 0.0277(5) 0.0355(7) 0.0310(6) 0.0008(5) 0.0010(4) 0.0000(5)
C24 0.0277(5) 0.0355(7) 0.0310(6) 0.0008(5) 0.0010(4) 0.0000(5)
C25 0.0277(5) 0.0355(7) 0.0310(6) 0.0008(5) 0.0010(4) 0.0000(5)
C26 0.0277(5) 0.0355(7) 0.0310(6) 0.0008(5) 0.0010(4) 0.0000(5)
C27 0.0277(5) 0.0355(7) 0.0310(6) 0.0008(5) 0.0010(4) 0.0000(5)
C21B 0.0277(5) 0.0355(7) 0.0310(6) 0.0008(5) 0.0010(4) 0.0000(5)
C22B 0.0277(5) 0.0355(7) 0.0310(6) 0.0008(5) 0.0010(4) 0.0000(5)
C23B 0.0277(5) 0.0355(7) 0.0310(6) 0.0008(5) 0.0010(4) 0.0000(5)
C24B 0.0277(5) 0.0355(7) 0.0310(6) 0.0008(5) 0.0010(4) 0.0000(5)
C25B 0.0277(5) 0.0355(7) 0.0310(6) 0.0008(5) 0.0010(4) 0.0000(5)
C26B 0.0277(5) 0.0355(7) 0.0310(6) 0.0008(5) 0.0010(4) 0.0000(5)
C27B 0.0277(5) 0.0355(7) 0.0310(6) 0.0008(5) 0.0010(4) 0.0000(5)
C21C 0.0277(5) 0.0355(7) 0.0310(6) 0.0008(5) 0.0010(4) 0.0000(5)
C22C 0.0277(5) 0.0355(7) 0.0310(6) 0.0008(5) 0.0010(4) 0.0000(5)
C23C 0.0277(5) 0.0355(7) 0.0310(6) 0.0008(5) 0.0010(4) 0.0000(5)
C24C 0.0277(5) 0.0355(7) 0.0310(6) 0.0008(5) 0.0010(4) 0.0000(5)
C25C 0.0277(5) 0.0355(7) 0.0310(6) 0.0008(5) 0.0010(4) 0.0000(5)
C26C 0.0277(5) 0.0355(7) 0.0310(6) 0.0008(5) 0.0010(4) 0.0000(5)
C27C 0.0277(5) 0.0355(7) 0.0310(6) 0.0008(5) 0.0010(4) 0.0000(5)
B1 0.0241(13) 0.0258(13) 0.0254(13) 0.0002(10) 0.0028(10) 0.0020(11)

loop_
_atom_type_symbol
_atom_type_description
_atom_type_scat_dispersion_real
_atom_type_scat_dispersion_imag
_atom_type_scat_source
C C 0.0033 0.0016 'International Tables Vol C Tables 4.2.6.8 and 6.1.1.4'
H H 0.0000 0.0000 'International Tables Vol C Tables 4.2.6.8 and 6.1.1.4'
B B 0.0013 0.0007 'International Tables Vol C Tables 4.2.6.8 and 6.1.1.4'
N N 0.0061 0.0033 'International Tables Vol C Tables 4.2.6.8 and 6.1.1.4'

loop_
_geom_angle_atom_site_label_1
_geom_angle_atom_site_label_2
_geom_angle_atom_site_label_3
_geom_angle
_geom_angle_site_symmetry_1
_geom_angle_site_symmetry_3
_geom_angle_publ_flag
C1 N1 C5 119.93(19) . . ?
C1 N1 B1 127.63(18) . . ?
C5 N1 B1 112.39(17) . . ?
N1 C1 C2 121.5(2) . . ?
N1 C1 H1 119.3 . . ?
C2 C1 H1 119.3 . . ?
C1 C2 C3 119.4(2) . . ?
C1 C2 H2 120.3 . . ?
C3 C2 H2 120.3 . . ?
C4 C3 C2 119.3(2) . . ?
C4 C3 H3 120.4 . . ?
C2 C3 H3 120.4 . . ?
C3 C4 C5 119.5(2) . . ?
C3 C4 H4 120.3 . . ?
C5 C4 H4 120.3 . . ?
N1 C5 C4 120.5(2) . . ?
N1 C5 C6 110.05(18) . . ?
C4 C5 C6 129.5(2) . . ?
C7 C6 C11 123.4(2) . . ?
C7 C6 C5 126.1(2) . . ?
C11 C6 C5 110.50(18) . . ?
C8 C7 C6 118.2(2) . . ?
C8 C7 H7 120.9 . . ?
C6 C7 H7 120.9 . . ?
C9 C8 C7 119.7(2) . . ?
C9 C8 H8 120.1 . . ?
C7 C8 H8 120.1 . . ?
C8 C9 C10 121.6(2) . . ?
C8 C9 H9 119.2 . . ?
C10 C9 H9 119.2 . . ?
C9 C10 C11 120.4(2) . . ?
C9 C10 H10 119.8 . . ?
C11 C10 H10 119.8 . . ?
C10 C11 C6 116.7(2) . . ?
C10 C11 B1 132.17(19) . . ?
C6 C11 B1 110.91(18) . . ?
C17 C12 C13 114.8(2) . . ?
C17 C12 B1 123.41(18) . . ?
C13 C12 B1 121.79(19) . . ?
C14 C13 C12 121.3(2) . . ?
C14 C13 C18 115.9(2) . . ?
C12 C13 C18 122.6(2) . . ?
C15 C14 C13 123.0(2) . . ?
C15 C14 H14 118.5 . . ?
C13 C14 H14 118.5 . . ?
C14 C15 C16 115.9(2) . . ?
C14 C15 C19 122.0(2) . . ?
C16 C15 C19 122.0(2) . . ?
C15 C16 C17 122.8(2) . . ?
C15 C16 H16 118.6 . . ?
C17 C16 H16 118.6 . . ?
C16 C17 C12 121.1(2) . . ?
C16 C17 C20 115.3(2) . . ?
C12 C17 C20 123.4(2) . . ?
C13 C18 H18A 109.5 . . ?
C13 C18 H18B 109.5 . . ?
H18A C18 H18B 109.5 . . ?
C13 C18 H18C 109.5 . . ?
H18A C18 H18C 109.5 . . ?
H18B C18 H18C 109.5 . . ?
C15 C19 H19A 109.5 . . ?
C15 C19 H19B 109.5 . . ?
H19A C19 H19B 109.5 . . ?
C15 C19 H19C 109.5 . . ?
H19A C19 H19C 109.5 . . ?
H19B C19 H19C 109.5 . . ?
C17 C20 H20A 109.5 . . ?
C17 C20 H20B 109.5 . . ?
H20A C20 H20B 109.5 . . ?
C17 C20 H20C 109.5 . . ?
H20A C20 H20C 109.5 . . ?
H20B C20 H20C 109.5 . . ?
C22 C21 C27 110.8(4) . . ?
C22 C21 B1 109.6(8) . . ?
C27 C21 B1 113.3(9) . . ?
C22 C21 H21 107.7 . . ?
C27 C21 H21 107.7 . . ?
B1 C21 H21 107.7 . . ?
C23 C22 C21 116.6(4) . . ?
C23 C22 H22A 108.1 . . ?
C21 C22 H22A 108.1 . . ?
C23 C22 H22B 108.1 . . ?
C21 C22 H22B 108.1 . . ?
H22A C22 H22B 107.3 . . ?
C24 C23 C22 118.5(4) . . ?
C24 C23 H23A 107.7 . . ?
C22 C23 H23A 107.7 . . ?
C24 C23 H23B 107.7 . . ?
C22 C23 H23B 107.7 . . ?
H23A C23 H23B 107.1 . . ?
C23 C24 C25 117.7(4) . . ?
C23 C24 H24A 107.9 . . ?
C25 C24 H24A 107.9 . . ?
C23 C24 H24B 107.9 . . ?
C25 C24 H24B 107.9 . . ?
H24A C24 H24B 107.2 . . ?
C26 C25 C24 120.3(4) . . ?
C26 C25 H25A 107.2 . . ?
C24 C25 H25A 107.2 . . ?
C26 C25 H25B 107.2 . . ?
C24 C25 H25B 107.2 . . ?
H25A C25 H25B 106.9 . . ?
C25 C26 C27 117.8(4) . . ?
C25 C26 H26A 107.8 . . ?
C27 C26 H26A 107.8 . . ?
C25 C26 H26B 107.8 . . ?
C27 C26 H26B 107.8 . . ?
H26A C26 H26B 107.2 . . ?
C26 C27 C21 115.9(4) . . ?
C26 C27 H27A 108.3 . . ?
C21 C27 H27A 108.3 . . ?
C26 C27 H27B 108.3 . . ?
C21 C27 H27B 108.3 . . ?
H27A C27 H27B 107.4 . . ?
C22B C21B C27B 110.4(4) . . ?
C22B C21B B1 115.4(6) . . ?
C27B C21B B1 114.6(7) . . ?
C22B C21B H21B 105.1 . . ?
C27B C21B H21B 105.1 . . ?
B1 C21B H21B 105.1 . . ?
C23B C22B C21B 115.8(4) . . ?
C23B C22B H22C 108.3 . . ?
C21B C22B H22C 108.3 . . ?
C23B C22B H22D 108.3 . . ?
C21B C22B H22D 108.3 . . ?
H22C C22B H22D 107.4 . . ?
C24B C23B C22B 118.7(5) . . ?
C24B C23B H23C 107.6 . . ?
C22B C23B H23C 107.6 . . ?
C24B C23B H23D 107.6 . . ?
C22B C23B H23D 107.6 . . ?
H23C C23B H23D 107.1 . . ?
C23B C24B C25B 119.3(4) . . ?
C23B C24B H24C 107.5 . . ?
C25B C24B H24C 107.5 . . ?
C23B C24B H24D 107.5 . . ?
C25B C24B H24D 107.5 . . ?
H24C C24B H24D 107.0 . . ?
C26B C25B C24B 121.2(4) . . ?
C26B C25B H25C 107.0 . . ?
C24B C25B H25C 107.0 . . ?
C26B C25B H25D 107.0 . . ?
C24B C25B H25D 107.0 . . ?
H25C C25B H25D 106.8 . . ?
C25B C26B C27B 119.8(5) . . ?
C25B C26B H26C 107.4 . . ?
C27B C26B H26C 107.4 . . ?
C25B C26B H26D 107.4 . . ?
C27B C26B H26D 107.4 . . ?
H26C C26B H26D 106.9 . . ?
C26B C27B C21B 116.7(5) . . ?
C26B C27B H27C 108.1 . . ?
C21B C27B H27C 108.1 . . ?
C26B C27B H27D 108.1 . . ?
C21B C27B H27D 108.1 . . ?
H27C C27B H27D 107.3 . . ?
C22C C21C C27C 110.6(4) . . ?
C22C C21C B1 111.1(7) . . ?
C27C C21C B1 116.6(8) . . ?
C22C C21C H21C 105.9 . . ?
C27C C21C H21C 105.9 . . ?
B1 C21C H21C 105.9 . . ?
C23C C22C C21C 116.8(5) . . ?
C23C C22C H22E 108.1 . . ?
C21C C22C H22E 108.1 . . ?
C23C C22C H22F 108.1 . . ?
C21C C22C H22F 108.1 . . ?
H22E C22C H22F 107.3 . . ?
C24C C23C C22C 119.1(5) . . ?
C24C C23C H23E 107.5 . . ?
C22C C23C H23E 107.5 . . ?
C24C C23C H23F 107.5 . . ?
C22C C23C H23F 107.5 . . ?
H23E C23C H23F 107.0 . . ?
C23C C24C C25C 118.5(5) . . ?
C23C C24C H24E 107.7 . . ?
C25C C24C H24E 107.7 . . ?
C23C C24C H24F 107.7 . . ?
C25C C24C H24F 107.7 . . ?
H24E C24C H24F 107.1 . . ?
C26C C25C C24C 120.3(5) . . ?
C26C C25C H25E 107.2 . . ?
C24C C25C H25E 107.2 . . ?
C26C C25C H25F 107.2 . . ?
C24C C25C H25F 107.2 . . ?
H25E C25C H25F 106.9 . . ?
C25C C26C C27C 117.7(5) . . ?
C25C C26C H26E 107.9 . . ?
C27C C26C H26E 107.9 . . ?
C25C C26C H26F 107.9 . . ?
C27C C26C H26F 107.9 . . ?
H26E C26C H26F 107.2 . . ?
C26C C27C C21C 115.5(5) . . ?
C26C C27C H27E 108.4 . . ?
C21C C27C H27E 108.4 . . ?
C26C C27C H27F 108.4 . . ?
C21C C27C H27F 108.4 . . ?
H27E C27C H27F 107.5 . . ?
C11 B1 N1 96.11(16) . . ?
C11 B1 C12 115.62(17) . . ?
N1 B1 C12 109.94(18) . . ?
C11 B1 C21C 109.7(5) . . ?
N1 B1 C21C 102.9(5) . . ?
C12 B1 C21C 119.2(4) . . ?
C11 B1 C21 109.7(5) . . ?
N1 B1 C21 105.7(6) . . ?
C12 B1 C21 117.3(4) . . ?
C11 B1 C21B 111.3(4) . . ?
N1 B1 C21B 104.7(5) . . ?
C12 B1 C21B 116.6(4) . . ?

loop_
_geom_bond_atom_site_label_1
_geom_bond_atom_site_label_2
_geom_bond_distance
_geom_bond_site_symmetry_2
_geom_bond_publ_flag
N1 C1 1.342(3) . ?
N1 C5 1.362(3) . ?
N1 B1 1.634(3) . ?
C1 C2 1.369(3) . ?
C1 H1 0.9500 . ?
C2 C3 1.391(3) . ?
C2 H2 0.9500 . ?
C3 C4 1.375(3) . ?
C3 H3 0.9500 . ?
C4 C5 1.384(3) . ?
C4 H4 0.9500 . ?
C5 C6 1.459(3) . ?
C6 C7 1.389(3) . ?
C6 C11 1.403(3) . ?
C7 C8 1.386(4) . ?
C7 H7 0.9500 . ?
C8 C9 1.381(3) . ?
C8 H8 0.9500 . ?
C9 C10 1.386(3) . ?
C9 H9 0.9500 . ?
C10 C11 1.394(3) . ?
C10 H10 0.9500 . ?
C11 B1 1.615(3) . ?
C12 C17 1.416(3) . ?
C12 C13 1.423(3) . ?
C12 B1 1.649(3) . ?
C13 C14 1.388(3) . ?
C13 C18 1.512(3) . ?
C14 C15 1.379(3) . ?
C14 H14 0.9500 . ?
C15 C16 1.385(3) . ?
C15 C19 1.505(3) . ?
C16 C17 1.398(3) . ?
C16 H16 0.9500 . ?
C17 C20 1.513(3) . ?
C18 H18A 0.9800 . ?
C18 H18B 0.9800 . ?
C18 H18C 0.9800 . ?
C19 H19A 0.9800 . ?
C19 H19B 0.9800 . ?
C19 H19C 0.9800 . ?
C20 H20A 0.9800 . ?
C20 H20B 0.9800 . ?
C20 H20C 0.9800 . ?
C21 C22 1.550(4) . ?
C21 C27 1.553(4) . ?
C21 B1 1.658(9) . ?
C21 H21 1.0000 . ?
C22 C23 1.520(4) . ?
C22 H22A 0.9900 . ?
C22 H22B 0.9900 . ?
C23 C24 1.479(4) . ?
C23 H23A 0.9900 . ?
C23 H23B 0.9900 . ?
C24 C25 1.508(5) . ?
C24 H24A 0.9900 . ?
C24 H24B 0.9900 . ?
C25 C26 1.458(5) . ?
C25 H25A 0.9900 . ?
C25 H25B 0.9900 . ?
C26 C27 1.547(4) . ?
C26 H26A 0.9900 . ?
C26 H26B 0.9900 . ?
C27 H27A 0.9900 . ?
C27 H27B 0.9900 . ?
C21B C22B 1.551(4) . ?
C21B C27B 1.553(4) . ?
C21B B1 1.666(9) . ?
C21B H21B 1.0000 . ?
C22B C23B 1.524(5) . ?
C22B H22C 0.9900 . ?
C22B H22D 0.9900 . ?
C23B C24B 1.476(4) . ?
C23B H23C 0.9900 . ?
C23B H23D 0.9900 . ?
C24B C25B 1.504(5) . ?
C24B H24C 0.9900 . ?
C24B H24D 0.9900 . ?
C25B C26B 1.455(5) . ?
C25B H25C 0.9900 . ?
C25B H25D 0.9900 . ?
C26B C27B 1.542(4) . ?
C26B H26C 0.9900 . ?
C26B H26D 0.9900 . ?
C27B H27C 0.9900 . ?
C27B H27D 0.9900 . ?
C21C C22C 1.551(5) . ?
C21C C27C 1.553(4) . ?
C21C B1 1.655(9) . ?
C21C H21C 1.0000 . ?
C22C C23C 1.518(5) . ?
C22C H22E 0.9900 . ?
C22C H22F 0.9900 . ?
C23C C24C 1.474(5) . ?
C23C H23E 0.9900 . ?
C23C H23F 0.9900 . ?
C24C C25C 1.507(5) . ?
C24C H24E 0.9900 . ?
C24C H24F 0.9900 . ?
C25C C26C 1.457(5) . ?
C25C H25E 0.9900 . ?
C25C H25F 0.9900 . ?
C26C C27C 1.548(4) . ?
C26C H26E 0.9900 . ?
C26C H26F 0.9900 . ?
C27C H27E 0.9900 . ?
C27C H27F 0.9900 . ?

loop_
_geom_torsion_atom_site_label_1
_geom_torsion_atom_site_label_2
_geom_torsion_atom_site_label_3
_geom_torsion_atom_site_label_4
_geom_torsion
_geom_torsion_site_symmetry_1
_geom_torsion_site_symmetry_2
_geom_torsion_site_symmetry_3
_geom_torsion_site_symmetry_4
_geom_torsion_publ_flag
C5 N1 C1 C2 1.9(3) . . . . ?
B1 N1 C1 C2 179.1(2) . . . . ?
N1 C1 C2 C3 0.0(4) . . . . ?
C1 C2 C3 C4 -1.1(4) . . . . ?
C2 C3 C4 C5 0.4(4) . . . . ?
C1 N1 C5 C4 -2.6(3) . . . . ?
B1 N1 C5 C4 179.8(2) . . . . ?
C1 N1 C5 C6 178.7(2) . . . . ?
B1 N1 C5 C6 1.1(3) . . . . ?
C3 C4 C5 N1 1.5(4) . . . . ?
C3 C4 C5 C6 179.9(2) . . . . ?
N1 C5 C6 C7 -177.3(2) . . . . ?
C4 C5 C6 C7 4.1(4) . . . . ?
N1 C5 C6 C11 0.4(3) . . . . ?
C4 C5 C6 C11 -178.2(2) . . . . ?
C11 C6 C7 C8 -1.2(4) . . . . ?
C5 C6 C7 C8 176.2(2) . . . . ?
C6 C7 C8 C9 0.8(4) . . . . ?
C7 C8 C9 C10 0.5(4) . . . . ?
C8 C9 C10 C11 -1.3(4) . . . . ?
C9 C10 C11 C6 0.9(3) . . . . ?
C9 C10 C11 B1 -173.7(2) . . . . ?
C7 C6 C11 C10 0.4(3) . . . . ?
C5 C6 C11 C10 -177.4(2) . . . . ?
C7 C6 C11 B1 176.1(2) . . . . ?
C5 C6 C11 B1 -1.7(3) . . . . ?
C17 C12 C13 C14 -9.5(3) . . . . ?
B1 C12 C13 C14 170.57(19) . . . . ?
C17 C12 C13 C18 167.32(19) . . . . ?
B1 C12 C13 C18 -12.6(3) . . . . ?
C12 C13 C14 C15 1.4(3) . . . . ?
C18 C13 C14 C15 -175.6(2) . . . . ?
C13 C14 C15 C16 6.2(3) . . . . ?
C13 C14 C15 C19 -176.8(2) . . . . ?
C14 C15 C16 C17 -5.5(3) . . . . ?
C19 C15 C16 C17 177.5(2) . . . . ?
C15 C16 C17 C12 -2.9(3) . . . . ?
C15 C16 C17 C20 173.4(2) . . . . ?
C13 C12 C17 C16 10.1(3) . . . . ?
B1 C12 C17 C16 -169.89(19) . . . . ?
C13 C12 C17 C20 -165.89(19) . . . . ?
B1 C12 C17 C20 14.1(3) . . . . ?
C27 C21 C22 C23 71.7(9) . . . . ?
B1 C21 C22 C23 -162.6(9) . . . . ?
C21 C22 C23 C24 -52.2(8) . . . . ?
C22 C23 C24 C25 61.9(8) . . . . ?
C23 C24 C25 C26 -78.3(8) . . . . ?
C24 C25 C26 C27 37.5(12) . . . . ?
C25 C26 C27 C21 36.9(11) . . . . ?
C22 C21 C27 C26 -83.8(7) . . . . ?
B1 C21 C27 C26 152.6(13) . . . . ?
C27B C21B C22B C23B 60.9(9) . . . . ?
B1 C21B C22B C23B -167.1(9) . . . . ?
C21B C22B C23B C24B -69.1(8) . . . . ?
C22B C23B C24B C25B 75.3(9) . . . . ?
C23B C24B C25B C26B -40.4(11) . . . . ?
C24B C25B C26B C27B -22.8(12) . . . . ?
C25B C26B C27B C21B 74.8(10) . . . . ?
C22B C21B C27B C26B -75.9(8) . . . . ?
B1 C21B C27B C26B 151.7(10) . . . . ?
C27C C21C C22C C23C 59.6(10) . . . . ?
B1 C21C C22C C23C -169.3(9) . . . . ?
C21C C22C C23C C24C -56.2(10) . . . . ?
C22C C23C C24C C25C 74.2(10) . . . . ?
C23C C24C C25C C26C -62.7(12) . . . . ?
C24C C25C C26C C27C 1.0(13) . . . . ?
C25C C26C C27C C21C 67.1(12) . . . . ?
C22C C21C C27C C26C -84.2(8) . . . . ?
B1 C21C C27C C26C 147.7(12) . . . . ?
C10 C11 B1 N1 176.9(2) . . . . ?
C6 C11 B1 N1 2.1(2) . . . . ?
C10 C11 B1 C12 -67.6(3) . . . . ?
C6 C11 B1 C12 117.6(2) . . . . ?
C10 C11 B1 C21C 70.8(6) . . . . ?
C6 C11 B1 C21C -104.0(5) . . . . ?
C10 C11 B1 C21 67.8(7) . . . . ?
C6 C11 B1 C21 -107.0(7) . . . . ?
C10 C11 B1 C21B 68.5(6) . . . . ?
C6 C11 B1 C21B -106.3(6) . . . . ?
C1 N1 B1 C11 -179.2(2) . . . . ?
C5 N1 B1 C11 -1.9(2) . . . . ?
C1 N1 B1 C12 60.7(3) . . . . ?
C5 N1 B1 C12 -121.98(19) . . . . ?
C1 N1 B1 C21C -67.3(5) . . . . ?
C5 N1 B1 C21C 110.0(5) . . . . ?
C1 N1 B1 C21 -66.8(5) . . . . ?
C5 N1 B1 C21 110.5(5) . . . . ?
C1 N1 B1 C21B -65.3(4) . . . . ?
C5 N1 B1 C21B 112.1(4) . . . . ?
C17 C12 B1 C11 -82.7(2) . . . . ?
C13 C12 B1 C11 97.2(2) . . . . ?
C17 C12 B1 N1 24.7(3) . . . . ?
C13 C12 B1 N1 -155.34(17) . . . . ?
C17 C12 B1 C21C 143.1(7) . . . . ?
C13 C12 B1 C21C -37.0(7) . . . . ?
C17 C12 B1 C21 145.4(7) . . . . ?
C13 C12 B1 C21 -34.7(8) . . . . ?
C17 C12 B1 C21B 143.6(6) . . . . ?
C13 C12 B1 C21B -36.5(6) . . . . ?
C22C C21C B1 C11 63.9(9) . . . . ?
C27C C21C B1 C11 -168.1(6) . . . . ?
C22C C21C B1 N1 -37.5(9) . . . . ?
C27C C21C B1 N1 90.5(7) . . . . ?
C22C C21C B1 C12 -159.4(6) . . . . ?
C27C C21C B1 C12 -31.5(9) . . . . ?
C22 C21 B1 C11 57.2(10) . . . . ?
C27 C21 B1 C11 -178.5(5) . . . . ?
C22 C21 B1 N1 -45.4(9) . . . . ?
C27 C21 B1 N1 78.9(6) . . . . ?
C22 C21 B1 C12 -168.3(6) . . . . ?
C27 C21 B1 C12 -44.0(9) . . . . ?
C22B C21B B1 C11 45.8(10) . . . . ?
C27B C21B B1 C11 175.7(5) . . . . ?
C22B C21B B1 N1 -56.9(9) . . . . ?
C27B C21B B1 N1 73.0(6) . . . . ?
C22B C21B B1 C12 -178.6(6) . . . . ?
C27B C21B B1 C12 -48.7(8) . . . . ?
